data_7223834
loop_
_publ_author_name
'Podder, Debasish'
'Sasmal, Supriya'
'Maji, Krishnendu'
'Haldar, Debasish'

_publ_section_title
;
 Supramolecular tryptophan-zipper forms a tripeptide as a regular proton
 transporter
;
_journal_issue 22
_journal_name_full CrystEngComm
_journal_page_first 4109
_journal_paper_doi 10.1039/C5CE02005K
_journal_volume 18
_journal_year 2016
_chemical_absolute_configuration unk
_chemical_formula_moiety 'C26 H38 N4 O6'
_chemical_formula_sum 'C26 H38 N4 O6'
_chemical_formula_weight 502.60
_space_group_crystal_system monoclinic
_space_group_IT_number 4
_space_group_name_Hall 'P 2yb'
_space_group_name_H-M_alt 'P 1 21 1'
_symmetry_space_group_name_Hall 'P 2yb'
_symmetry_space_group_name_H-M 'P 1 21 1'
_atom_sites_solution_hydrogens mixed
_atom_sites_solution_primary dual
_audit_creation_date 2015-09-15
_audit_creation_method
;
Olex2 1.2
(compiled 2015.01.26 svn.r3150 for OlexSys, GUI svn.r4998)
;
_audit_update_record
;
2015-11-10 deposited with the CCDC.
2016-01-11 downloaded from the CCDC.
;
_cell_angle_alpha 90
_cell_angle_beta 100.792(7)
_cell_angle_gamma 90
_cell_formula_units_Z 2
_cell_length_a 10.5276(8)
_cell_length_b 11.0184(8)
_cell_length_c 12.8075(8)
_cell_measurement_temperature 293(2)
_cell_volume 1459.36(18)
_computing_molecular_graphics 'Olex2 (Dolomanov et al., 2009)'
_computing_publication_material 'Olex2 (Dolomanov et al., 2009)'
_computing_structure_refinement 'ShelXL (Sheldrick, 2008)'
_computing_structure_solution 'ShelXD (Sheldrick, 2008)'
_diffrn_ambient_temperature 293.15
_diffrn_measured_fraction_theta_full 0.998
_diffrn_measured_fraction_theta_max 0.859
_diffrn_measurement_device_type 'Bruker APEX-II CCD'
_diffrn_measurement_method '\f and \w scans'
_diffrn_radiation_monochromator graphite
_diffrn_radiation_type MoK\a
_diffrn_radiation_wavelength 0.71073
_diffrn_reflns_av_R_equivalents 0.0367
_diffrn_reflns_av_unetI/netI 0.0866
_diffrn_reflns_Laue_measured_fraction_full 0.998
_diffrn_reflns_Laue_measured_fraction_max 0.859
_diffrn_reflns_limit_h_max 14
_diffrn_reflns_limit_h_min -14
_diffrn_reflns_limit_k_max 13
_diffrn_reflns_limit_k_min -8
_diffrn_reflns_limit_l_max 15
_diffrn_reflns_limit_l_min -17
_diffrn_reflns_number 6459
_diffrn_reflns_point_group_measured_fraction_full 0.683
_diffrn_reflns_point_group_measured_fraction_max 0.574
_diffrn_reflns_theta_full 25.242
_diffrn_reflns_theta_max 29.018
_diffrn_reflns_theta_min 2.954
_diffrn_standards_number 0
_exptl_absorpt_coefficient_mu 0.082
_exptl_absorpt_correction_type none
_exptl_crystal_colour colourless
_exptl_crystal_density_diffrn 1.144
_exptl_crystal_description needle
_exptl_crystal_F_000 540.0
_exptl_crystal_size_max 0.4856
_exptl_crystal_size_mid 0.356
_exptl_crystal_size_min 0.2584
_refine_diff_density_max 0.194
_refine_diff_density_min -0.184
_refine_diff_density_rms 0.038
_refine_ls_abs_structure_details
;
 Flack x determined using 355 quotients [(I+)-(I-)]/[(I+)+(I-)]
 (Parsons, Flack and Wagner, Acta Cryst. B69 (2013) 249-259).
;
_refine_ls_abs_structure_Flack 0.7(1)
_refine_ls_extinction_coef 0.011(3)
_refine_ls_extinction_expression Fc^*^=kFc[1+0.001xFc^2^\l^3^/sin(2\q)]^-1/4^
_refine_ls_extinction_method 'SHELXL-2014/7 (Sheldrick 2014'
_refine_ls_goodness_of_fit_ref 0.963
_refine_ls_hydrogen_treatment mixed
_refine_ls_matrix_type full
_refine_ls_number_parameters 338
_refine_ls_number_reflns 4468
_refine_ls_number_restraints 1
_refine_ls_restrained_S_all 0.963
_refine_ls_R_factor_all 0.1416
_refine_ls_R_factor_gt 0.0790
_refine_ls_shift/su_max 0.000
_refine_ls_shift/su_mean 0.000
_refine_ls_structure_factor_coef Fsqd
_refine_ls_weighting_details 'w=1/[\s^2^(Fo^2^)+(0.1000P)^2^] where P=(Fo^2^+2Fc^2^)/3'
_refine_ls_weighting_scheme calc
_refine_ls_wR_factor_gt 0.1865
_refine_ls_wR_factor_ref 0.2206
_reflns_Friedel_coverage 0.272
_reflns_Friedel_fraction_full 0.330
_reflns_Friedel_fraction_max 0.259
_reflns_number_gt 2155
_reflns_number_total 4468
_reflns_threshold_expression 'I > 2\s(I)'
_cod_data_source_file c5ce02005k2.cif
_cod_data_source_block dp1
_cod_depositor_comments 'Adding full bibliography for 7223834--7223835.cif.'
_cod_database_code 7223834
_olex2_refinement_description
;
1. Fixed Uiso
 At 1.2 times of:
  All C(H) groups, All C(H,H) groups, All N(H) groups
 At 1.5 times of:
  All C(H,H,H) groups
2.a Ternary CH refined with riding coordinates:
 C6(H014), C21(H023)
2.b Secondary CH2 refined with riding coordinates:
 C7(H00A,H00B)
2.c Aromatic/amide H refined with riding coordinates:
 N3(H003), N4(H008), N1(H009), N2(H011), C9(H016), C14(H020), C15(H021),
 C12(H022), C13(H025)
2.d Idealised Me refined as rotating group:
 C19(H01A,H01B,H01C), C18(H02C,H02A,H02B), C22(H02D,H02E,H02F), C2(H03A,H03B,
 H03C), C1(H03D,H03E,H03F), C24(H0BA,H0BB,H0BC), C3(H03G,H03H,H03I), C26(H1A,
 H1B,H1C)
;
_olex2_submission_special_instructions 'No special instructions were received'
_shelx_shelxl_version_number 2014/7
_shelx_space_group_comment
;
The symmetry employed for this shelxl refinement is uniquely defined
by the following loop, which should always be used as a source of
symmetry information in preference to the above space-group names.
They are only intended as comments.
;

loop_
_space_group_symop_operation_xyz
'x, y, z'
'-x, y+1/2, -z'

loop_
_atom_site_label
_atom_site_type_symbol
_atom_site_fract_x
_atom_site_fract_y
_atom_site_fract_z
_atom_site_U_iso_or_equiv
_atom_site_adp_type
_atom_site_occupancy
_atom_site_site_symmetry_order
_atom_site_calc_flag
_atom_site_refinement_flags_posn
_atom_site_disorder_assembly
_atom_site_disorder_group
O4 O 0.4696(4) 0.8407(4) 0.2364(3) 0.0727(13) Uani 1 1 d . . .
O5 O 0.2683(4) 0.6203(5) 0.2870(3) 0.0751(13) Uani 1 1 d . . .
N2 N 0.5305(4) 0.7535(4) 0.3995(3) 0.0537(11) Uani 1 1 d . . .
H2 H 0.5473 0.6854 0.4318 0.064 Uiso 1 1 calc R . .
O3 O 0.3923(4) 1.0233(4) 0.4956(3) 0.0815(14) Uani 1 1 d . . .
O6 O 0.2147(4) 0.5002(5) 0.1403(3) 0.0808(14) Uani 1 1 d . . .
C13 C 0.6347(6) 0.6340(6) 0.1822(5) 0.0665(17) Uani 1 1 d . . .
H13a H 0.6188 0.7018 0.1332 0.080 Uiso 1 1 calc R . .
H13b H 0.7158 0.6487 0.2305 0.080 Uiso 1 1 calc R . .
C11 C 0.5034(5) 0.7515(6) 0.2912(4) 0.0573(14) Uani 1 1 d . . .
N1 N 0.2972(5) 0.8618(5) 0.4093(4) 0.0683(14) Uani 1 1 d . . .
H1 H 0.3061 0.7881 0.3900 0.082 Uiso 1 1 calc R . .
N3 N 0.4084(4) 0.5859(5) 0.1733(3) 0.0661(14) Uani 1 1 d . . .
H3 H 0.4126 0.5693 0.1085 0.079 Uiso 1 1 calc R . .
C16 C 0.6746(5) 0.4016(7) 0.1632(4) 0.0651(17) Uani 1 1 d . . .
N4 N 0.6324(6) 0.3852(7) -0.0111(4) 0.0856(19) Uani 1 1 d . . .
H4 H 0.6217 0.3564 -0.0746 0.103 Uiso 1 1 calc R . .
C7 C 0.4003(6) 0.9229(6) 0.4562(5) 0.0638(16) Uani 1 1 d . . .
C8 C 0.5330(6) 0.8624(6) 0.4647(5) 0.0609(15) Uani 1 1 d . . .
C12 C 0.5234(5) 0.6259(6) 0.2465(4) 0.0580(15) Uani 1 1 d . . .
H12 H 0.5458 0.5674 0.3046 0.070 Uiso 1 1 calc R . .
C14 C 0.6453(5) 0.5213(7) 0.1220(4) 0.0644(17) Uani 1 1 d . . .
C15 C 0.6187(6) 0.5059(8) 0.0144(5) 0.081(2) Uani 1 1 d . . .
H15 H 0.5947 0.5677 -0.0348 0.098 Uiso 1 1 calc R . .
C17 C 0.6653(7) 0.3194(8) 0.0790(5) 0.074(2) Uani 1 1 d . . .
C9 C 0.5746(8) 0.8207(7) 0.5788(5) 0.084(2) Uani 1 1 d . . .
H9a H 0.5090 0.7693 0.5980 0.125 Uiso 1 1 calc GR . .
H9b H 0.5870 0.8901 0.6250 0.125 Uiso 1 1 calc GR . .
H9c H 0.6542 0.7763 0.5858 0.125 Uiso 1 1 calc GR . .
C22 C 0.2940(6) 0.5746(6) 0.2072(5) 0.0630(16) Uani 1 1 d . . .
C20 C 0.7253(8) 0.2331(8) 0.2824(7) 0.098(2) Uani 1 1 d . . .
H20 H 0.7459 0.2019 0.3510 0.118 Uiso 1 1 calc R . .
C21 C 0.7078(7) 0.3550(8) 0.2672(5) 0.0753(18) Uani 1 1 d . . .
H21 H 0.7177 0.4072 0.3252 0.090 Uiso 1 1 calc R . .
C18 C 0.6846(8) 0.1962(9) 0.0955(7) 0.092(3) Uani 1 1 d . . .
H18 H 0.6783 0.1432 0.0382 0.110 Uiso 1 1 calc R . .
C3 C 0.1696(7) 0.9160(8) 0.3898(6) 0.086(2) Uani 1 1 d . . .
H3a H 0.1757 0.9952 0.4252 0.103 Uiso 1 1 calc R . .
O2 O 0.0842(9) 0.7306(10) 0.4318(8) 0.172(4) Uani 1 1 d . . .
C19 C 0.7121(8) 0.1547(10) 0.1945(8) 0.109(3) Uani 1 1 d . . .
H19 H 0.7230 0.0717 0.2060 0.130 Uiso 1 1 calc R . .
C23 C 0.0820(6) 0.4769(8) 0.1517(6) 0.081(2) Uani 1 1 d . . .
C10 C 0.6314(8) 0.9560(7) 0.4375(7) 0.096(2) Uani 1 1 d . . .
H10a H 0.7166 0.9213 0.4516 0.144 Uiso 1 1 calc GR . .
H10b H 0.6300 1.0273 0.4804 0.144 Uiso 1 1 calc GR . .
H10c H 0.6088 0.9776 0.3637 0.144 Uiso 1 1 calc GR . .
C5 C 0.1208(9) 0.9368(13) 0.2710(7) 0.118(4) Uani 1 1 d . . .
C6 C 0.2077(13) 1.0318(12) 0.2328(8) 0.152(5) Uani 1 1 d . . .
H6a H 0.2021 1.1067 0.2701 0.229 Uiso 1 1 calc GR . .
H6b H 0.1801 1.0448 0.1579 0.229 Uiso 1 1 calc GR . .
H6c H 0.2956 1.0037 0.2466 0.229 Uiso 1 1 calc GR . .
O1 O 0.0079(13) 0.8789(12) 0.4927(11) 0.232(5) Uani 1 1 d . . .
C2 C 0.0771(9) 0.8392(13) 0.4367(9) 0.118(4) Uani 1 1 d . . .
C24 C 0.0806(9) 0.4147(11) 0.2575(7) 0.126(3) Uani 1 1 d . . .
H24a H 0.1332 0.3430 0.2630 0.189 Uiso 1 1 calc GR . .
H24b H -0.0065 0.3928 0.2619 0.189 Uiso 1 1 calc GR . .
H24c H 0.1142 0.4692 0.3146 0.189 Uiso 1 1 calc GR . .
C26 C 0.0372(10) 0.3885(12) 0.0619(8) 0.146(4) Uani 1 1 d . . .
H26a H 0.0309 0.4296 -0.0050 0.219 Uiso 1 1 calc GR . .
H26b H -0.0459 0.3565 0.0680 0.219 Uiso 1 1 calc GR . .
H26c H 0.0983 0.3232 0.0657 0.219 Uiso 1 1 calc GR . .
C4 C -0.0194(11) 0.972(2) 0.2537(9) 0.246(11) Uani 1 1 d . A 2
H4a H -0.0665 0.9121 0.2857 0.369 Uiso 1 1 calc GR A 2
H4b H -0.0536 0.9760 0.1788 0.369 Uiso 1 1 calc GR A 2
H4c H -0.0279 1.0495 0.2855 0.369 Uiso 1 1 calc GR A 2
C25 C 0.0054(8) 0.5894(11) 0.1367(11) 0.156(5) Uani 1 1 d . . .
H25a H 0.0184 0.6341 0.2022 0.234 Uiso 1 1 calc GR . .
H25b H -0.0845 0.5697 0.1156 0.234 Uiso 1 1 calc GR . .
H25c H 0.0325 0.6379 0.0825 0.234 Uiso 1 1 calc GR . .
C1 C -0.0175(15) 0.6589(16) 0.4710(14) 0.212(8) Uani 1 1 d . . .
H1a H -0.0807 0.6318 0.4116 0.318 Uiso 1 1 calc GR . .
H1b H -0.0587 0.7089 0.5163 0.318 Uiso 1 1 calc GR . .
H1c H 0.0214 0.5900 0.5104 0.318 Uiso 1 1 calc GR . .
H5 H 0.101(6) 0.877(7) 0.200(5) 0.08(2) Uiso 1 1 d . . .

loop_
_atom_site_aniso_label
_atom_site_aniso_U_11
_atom_site_aniso_U_22
_atom_site_aniso_U_33
_atom_site_aniso_U_23
_atom_site_aniso_U_13
_atom_site_aniso_U_12
O4 0.093(3) 0.072(3) 0.054(2) 0.013(2) 0.015(2) 0.012(2)
O5 0.065(2) 0.095(4) 0.069(3) -0.019(3) 0.022(2) -0.009(2)
N2 0.061(3) 0.049(3) 0.049(2) 0.000(2) 0.005(2) 0.005(2)
O3 0.102(3) 0.062(3) 0.074(3) -0.018(3) -0.002(2) 0.011(3)
O6 0.064(3) 0.102(4) 0.075(3) -0.017(3) 0.010(2) -0.011(3)
C13 0.068(4) 0.080(5) 0.054(3) 0.000(3) 0.020(3) -0.003(3)
C11 0.057(3) 0.071(4) 0.045(3) 0.004(3) 0.011(2) 0.002(3)
N1 0.068(3) 0.060(3) 0.074(3) -0.007(3) 0.006(3) -0.002(3)
N3 0.055(3) 0.099(4) 0.047(2) -0.013(3) 0.016(2) -0.006(3)
C16 0.054(3) 0.088(5) 0.052(3) -0.009(4) 0.006(3) -0.007(3)
N4 0.082(4) 0.115(6) 0.059(3) -0.020(4) 0.012(3) -0.004(4)
C7 0.079(4) 0.052(4) 0.059(3) 0.001(3) 0.009(3) 0.001(3)
C8 0.065(3) 0.054(4) 0.063(3) -0.007(3) 0.008(3) -0.002(3)
C12 0.059(3) 0.059(4) 0.057(3) -0.002(3) 0.013(3) 0.004(3)
C14 0.059(3) 0.093(5) 0.043(3) -0.008(3) 0.014(3) -0.001(3)
C15 0.078(4) 0.097(6) 0.075(4) -0.003(4) 0.031(4) -0.001(4)
C17 0.075(4) 0.099(6) 0.045(3) -0.017(4) 0.002(3) -0.007(4)
C9 0.107(5) 0.076(5) 0.057(4) -0.014(4) -0.011(4) 0.015(4)
C22 0.058(3) 0.076(4) 0.051(3) -0.001(3) -0.001(3) -0.001(3)
C20 0.120(6) 0.088(7) 0.080(5) -0.003(5) 0.001(4) 0.007(5)
C21 0.080(4) 0.087(5) 0.061(4) -0.004(4) 0.017(3) 0.001(4)
C18 0.094(6) 0.097(7) 0.082(5) -0.039(5) 0.012(4) -0.008(5)
C3 0.070(4) 0.093(6) 0.097(5) -0.018(5) 0.022(4) 0.014(4)
O2 0.176(8) 0.155(8) 0.221(9) -0.029(7) 0.129(7) -0.040(7)
C19 0.114(7) 0.099(7) 0.109(7) -0.019(6) 0.011(5) 0.006(5)
C23 0.064(4) 0.094(6) 0.082(5) -0.005(5) 0.006(3) -0.022(4)
C10 0.091(5) 0.076(5) 0.126(6) -0.013(5) 0.033(5) -0.021(4)
C5 0.094(6) 0.178(12) 0.075(5) -0.004(7) 0.000(5) 0.043(7)
C6 0.198(12) 0.164(12) 0.094(7) 0.032(8) 0.024(7) 0.078(10)
O1 0.214(9) 0.218(12) 0.312(12) -0.046(11) 0.173(9) -0.014(9)
C2 0.074(5) 0.133(10) 0.150(9) -0.051(8) 0.034(5) 0.006(6)
C24 0.103(6) 0.137(9) 0.133(8) 0.011(7) 0.011(5) -0.040(6)
C26 0.126(7) 0.168(11) 0.131(8) -0.049(8) -0.006(6) -0.051(7)
C4 0.132(9) 0.43(3) 0.150(10) -0.054(15) -0.038(8) 0.131(15)
C25 0.068(5) 0.118(8) 0.267(14) 0.034(10) -0.008(6) 0.009(5)
C1 0.197(14) 0.208(17) 0.252(16) 0.054(13) 0.093(12) -0.070(13)

loop_
_atom_type_symbol
_atom_type_description
_atom_type_scat_dispersion_real
_atom_type_scat_dispersion_imag
_atom_type_scat_source
C C 0.0033 0.0016 'International Tables Vol C Tables 4.2.6.8 and 6.1.1.4'
H H 0.0000 0.0000 'International Tables Vol C Tables 4.2.6.8 and 6.1.1.4'
N N 0.0061 0.0033 'International Tables Vol C Tables 4.2.6.8 and 6.1.1.4'
O O 0.0106 0.0060 'International Tables Vol C Tables 4.2.6.8 and 6.1.1.4'

loop_
_geom_angle_atom_site_label_1
_geom_angle_atom_site_label_2
_geom_angle_atom_site_label_3
_geom_angle
C11 N2 H2 117.5
C11 N2 C8 125.0(5)
C8 N2 H2 117.5
C22 O6 C23 122.3(5)
H13a C13 H13b 108.0
C12 C13 H13a 109.3
C12 C13 H13b 109.3
C14 C13 H13a 109.3
C14 C13 H13b 109.3
C14 C13 C12 111.5(5)
O4 C11 N2 123.7(6)
O4 C11 C12 124.1(5)
N2 C11 C12 112.3(5)
C7 N1 H1 119.2
C7 N1 C3 121.7(6)
C3 N1 H1 119.2
C12 N3 H3 119.9
C22 N3 H3 119.9
C22 N3 C12 120.2(4)
C17 C16 C14 109.4(6)
C17 C16 C21 117.6(7)
C21 C16 C14 133.0(6)
C15 N4 H4 125.2
C17 N4 H4 125.2
C17 N4 C15 109.6(6)
O3 C7 N1 122.1(6)
O3 C7 C8 119.7(6)
N1 C7 C8 118.1(6)
N2 C8 C7 113.4(5)
N2 C8 C9 105.9(5)
N2 C8 C10 111.2(5)
C7 C8 C10 109.5(6)
C9 C8 C7 107.1(5)
C9 C8 C10 109.5(6)
C13 C12 H12 110.0
C11 C12 C13 108.5(5)
C11 C12 H12 110.0
N3 C12 C13 107.2(4)
N3 C12 C11 111.1(5)
N3 C12 H12 110.0
C16 C14 C13 127.9(5)
C15 C14 C13 127.6(7)
C15 C14 C16 104.3(6)
N4 C15 H15 124.8
C14 C15 N4 110.3(7)
C14 C15 H15 124.8
N4 C17 C16 106.4(7)
N4 C17 C18 131.6(7)
C18 C17 C16 122.0(7)
C8 C9 H9a 109.5
C8 C9 H9b 109.5
C8 C9 H9c 109.5
H9a C9 H9b 109.5
H9a C9 H9c 109.5
H9b C9 H9c 109.5
O5 C22 O6 125.1(5)
O5 C22 N3 125.5(6)
O6 C22 N3 109.3(5)
C21 C20 H20 120.0
C21 C20 C19 120.0(8)
C19 C20 H20 120.0
C16 C21 H21 120.1
C20 C21 C16 119.8(7)
C20 C21 H21 120.1
C17 C18 H18 120.5
C19 C18 C17 118.9(8)
C19 C18 H18 120.5
N1 C3 H3a 108.0
N1 C3 C5 111.2(6)
N1 C3 C2 110.4(7)
C5 C3 H3a 108.0
C2 C3 H3a 108.0
C2 C3 C5 111.2(8)
C2 O2 C1 117.0(11)
C20 C19 H19 119.2
C18 C19 C20 121.6(10)
C18 C19 H19 119.2
O6 C23 C24 109.8(6)
O6 C23 C26 101.9(6)
O6 C23 C25 110.5(7)
C26 C23 C24 109.5(8)
C25 C23 C24 113.5(9)
C25 C23 C26 111.0(8)
C8 C10 H10a 109.5
C8 C10 H10b 109.5
C8 C10 H10c 109.5
H10a C10 H10b 109.5
H10a C10 H10c 109.5
H10b C10 H10c 109.5
C3 C5 C6 108.1(9)
C3 C5 H5 134(4)
C6 C5 H5 100(3)
C4 C5 C3 108.8(8)
C4 C5 C6 114.1(13)
C4 C5 H5 90(3)
C5 C6 H6a 109.5
C5 C6 H6b 109.5
C5 C6 H6c 109.5
H6a C6 H6b 109.5
H6a C6 H6c 109.5
H6b C6 H6c 109.5
O2 C2 C3 119.4(9)
O1 C2 C3 123.2(12)
O1 C2 O2 116.5(13)
C23 C24 H24a 109.5
C23 C24 H24b 109.5
C23 C24 H24c 109.5
H24a C24 H24b 109.5
H24a C24 H24c 109.5
H24b C24 H24c 109.5
C23 C26 H26a 109.5
C23 C26 H26b 109.5
C23 C26 H26c 109.5
H26a C26 H26b 109.5
H26a C26 H26c 109.5
H26b C26 H26c 109.5
C5 C4 H4a 109.5
C5 C4 H4b 109.5
C5 C4 H4c 109.5
H4a C4 H4b 109.5
H4a C4 H4c 109.5
H4b C4 H4c 109.5
C23 C25 H25a 109.5
C23 C25 H25b 109.5
C23 C25 H25c 109.5
H25a C25 H25b 109.5
H25a C25 H25c 109.5
H25b C25 H25c 109.5
O2 C1 H1a 109.5
O2 C1 H1b 109.5
O2 C1 H1c 109.5
H1a C1 H1b 109.5
H1a C1 H1c 109.5
H1b C1 H1c 109.5

loop_
_geom_bond_atom_site_label_1
_geom_bond_atom_site_label_2
_geom_bond_distance
O4 C11 1.221(7)
O5 C22 1.214(7)
N2 H2 0.8600
N2 C11 1.363(6)
N2 C8 1.459(7)
O3 C7 1.226(7)
O6 C22 1.354(7)
O6 C23 1.454(7)
C13 H13a 0.9700
C13 H13b 0.9700
C13 C12 1.556(7)
C13 C14 1.477(9)
C11 C12 1.527(9)
N1 H1 0.8600
N1 C7 1.322(8)
N1 C3 1.448(8)
N3 H3 0.8600
N3 C12 1.454(7)
N3 C22 1.360(7)
C16 C14 1.433(10)
C16 C17 1.398(9)
C16 C21 1.408(9)
N4 H4 0.8600
N4 C15 1.383(10)
N4 C17 1.352(9)
C7 C8 1.533(9)
C8 C9 1.517(8)
C8 C10 1.547(9)
C12 H12 0.9800
C14 C15 1.365(8)
C15 H15 0.9300
C17 C18 1.384(11)
C9 H9a 0.9600
C9 H9b 0.9600
C9 H9c 0.9600
C20 H20 0.9300
C20 C21 1.365(11)
C20 C19 1.405(11)
C21 H21 0.9300
C18 H18 0.9300
C18 C19 1.328(12)
C3 H3a 0.9800
C3 C5 1.529(11)
C3 C2 1.498(14)
O2 C2 1.202(13)
O2 C1 1.490(13)
C19 H19 0.9300
C23 C24 1.521(11)
C23 C26 1.513(11)
C23 C25 1.472(13)
C10 H10a 0.9600
C10 H10b 0.9600
C10 H10c 0.9600
C5 C6 1.529(16)
C5 C4 1.502(13)
C5 H5 1.11(7)
C6 H6a 0.9600
C6 H6b 0.9600
C6 H6c 0.9600
O1 C2 1.197(12)
C24 H24a 0.9600
C24 H24b 0.9600
C24 H24c 0.9600
C26 H26a 0.9600
C26 H26b 0.9600
C26 H26c 0.9600
C4 H4a 0.9600
C4 H4b 0.9600
C4 H4c 0.9600
C25 H25a 0.9600
C25 H25b 0.9600
C25 H25c 0.9600
C1 H1a 0.9600
C1 H1b 0.9600
C1 H1c 0.9600

loop_
_geom_torsion_atom_site_label_1
_geom_torsion_atom_site_label_2
_geom_torsion_atom_site_label_3
_geom_torsion_atom_site_label_4
_geom_torsion
O4 C11 C12 C13 62.7(7)
O4 C11 C12 N3 -54.8(7)
N2 C11 C12 C13 -115.9(5)
N2 C11 C12 N3 126.6(5)
O3 C7 C8 N2 -170.3(5)
O3 C7 C8 C9 73.2(7)
O3 C7 C8 C10 -45.5(8)
C13 C14 C15 N4 -176.1(6)
C11 N2 C8 C7 65.9(7)
C11 N2 C8 C9 -176.9(5)
C11 N2 C8 C10 -58.1(7)
N1 C7 C8 N2 12.1(8)
N1 C7 C8 C9 -104.4(7)
N1 C7 C8 C10 136.9(6)
N1 C3 C5 C6 -65.6(11)
N1 C3 C5 C4 170.0(12)
N1 C3 C2 O2 -38.7(14)
N1 C3 C2 O1 130.1(13)
C16 C14 C15 N4 -1.0(7)
C16 C17 C18 C19 0.3(12)
N4 C17 C18 C19 -177.5(7)
C7 N1 C3 C5 110.7(9)
C7 N1 C3 C2 -125.4(7)
C8 N2 C11 O4 -5.1(8)
C8 N2 C11 C12 173.5(5)
C12 C13 C14 C16 -62.4(8)
C12 C13 C14 C15 111.6(7)
C12 N3 C22 O5 17.8(10)
C12 N3 C22 O6 -159.7(6)
C14 C13 C12 C11 -170.6(5)
C14 C13 C12 N3 -50.6(7)
C14 C16 C17 N4 0.4(7)
C14 C16 C17 C18 -177.9(7)
C14 C16 C21 C20 177.1(7)
C15 N4 C17 C16 -1.0(7)
C15 N4 C17 C18 177.0(8)
C17 C16 C14 C13 175.5(6)
C17 C16 C14 C15 0.4(6)
C17 C16 C21 C20 -2.1(9)
C17 N4 C15 C14 1.3(8)
C17 C18 C19 C20 -1.6(13)
C22 O6 C23 C24 -62.7(9)
C22 O6 C23 C26 -178.8(7)
C22 O6 C23 C25 63.2(9)
C22 N3 C12 C13 -177.8(6)
C22 N3 C12 C11 -59.4(7)
C21 C16 C14 C13 -3.8(10)
C21 C16 C14 C15 -178.9(6)
C21 C16 C17 N4 179.8(6)
C21 C16 C17 C18 1.5(9)
C21 C20 C19 C18 1.0(13)
C3 N1 C7 O3 7.9(10)
C3 N1 C7 C8 -174.6(6)
C19 C20 C21 C16 1.0(12)
C23 O6 C22 O5 6.7(10)
C23 O6 C22 N3 -175.8(6)
C5 C3 C2 O2 85.2(14)
C5 C3 C2 O1 -106.0(14)
C2 C3 C5 C6 170.9(8)
C2 C3 C5 C4 46.5(15)
C1 O2 C2 C3 -174.7(10)
C1 O2 C2 O1 16(2)

loop_
_smtbx_masks_void_nr
_smtbx_masks_void_average_x
_smtbx_masks_void_average_y
_smtbx_masks_void_average_z
_smtbx_masks_void_volume
_smtbx_masks_void_count_electrons
1 0.336 0.308 0.050 62.1 1.1
2 0.664 0.808 0.950 62.1 1.1
